data_1528845
loop_
_publ_author_name
'Sass, R.L.'
'Brackett, T.E.'
'Brackett, E.B.'

_publ_section_title
;
 The crystal structure of strontium bromide
;
_journal_name_full 'Journal of Physical Chemistry'
_journal_page_first 2862
_journal_page_last 2863
_journal_volume 67
_journal_year 1963
_chemical_formula_sum 'Br2 Sr'
_chemical_name_systematic 'Sr Br2'
_space_group_IT_number 85
_symmetry_space_group_name_Hall '-P 4a'
_symmetry_space_group_name_H-M 'P 4/n :2'
_cell_angle_alpha 90
_cell_angle_beta 90
_cell_angle_gamma 90
_cell_formula_units_Z 10
_cell_length_a 11.633
_cell_length_b 11.633
_cell_length_c 7.155
_cell_volume 968.262
_citation_journal_id_ASTM JPCHAX
_cod_data_source_file Sass_JPCHAX_1963_397.cif
_cod_data_source_block Br2Sr1
_cod_original_cell_volume 968.2626
_cod_original_formula_sum 'Br2 Sr1'
_cod_database_code 1528845

loop_
_symmetry_equiv_pos_as_xyz
x,y,z
-y+1/2,x,z
-x+1/2,-y+1/2,z
y,-x+1/2,z
-x,-y,-z
y-1/2,-x,-z
x-1/2,y-1/2,-z
-y,x-1/2,-z

loop_
_atom_site_label
_atom_site_type_symbol
_atom_site_fract_x
_atom_site_fract_y
_atom_site_fract_z
_atom_site_occupancy
_atom_site_U_iso_or_equiv
Br3 Br-1 0.25 0.75 0 1 0.0
Sr2 Sr+2 0.25 0.25 0.36 0.5 0.0
Br2 Br-1 0.345 0.46 0.115 1 0.0
Br1 Br-1 0.155 0.46 0.604 1 0.0
Sr3 Sr+2 0.25 0.25 0.86 0.5 0.0
Br4 Br-1 0.25 0.75 0.5 1 0.0
Sr1 Sr+2 0.088 0.588 0.245 1 0.0
